data_1562459
loop_
_publ_author_name
'Zhang, Kou-Lin'
'Zhang, Jing-Bo'
'Jing, Chu-Yue'
'Zhang, Lei'
'Walton, Richard I.'
'Zhu, Peizhi'
'Ng, Seik Weng'

_publ_section_title
;
 Synthesis, structures and properties of a family of four two-dimensional
 coordination polymers constructed from 5-hydroxyisophthalate
;
_journal_name_full 'Journal of Solid State Chemistry'
_journal_page_first 8
_journal_page_last 20
_journal_paper_doi 10.1016/j.jssc.2013.12.005
_journal_volume 211
_journal_year 2014
_chemical_formula_sum 'C8 H6 O6 Pb'
_chemical_formula_weight 405.32
_space_group_IT_number 2
_space_group_name_Hall '-P 1'
_space_group_name_H-M_alt 'P -1'
_symmetry_cell_setting triclinic
_symmetry_space_group_name_H-M 'P -1'
_atom_sites_solution_hydrogens geom
_atom_sites_solution_primary direct
_atom_sites_solution_secondary difmap
_audit_creation_method SHELXL-97
_cell_angle_alpha 78.544(2)
_cell_angle_beta 82.112(2)
_cell_angle_gamma 86.246(2)
_cell_formula_units_Z 2
_cell_length_a 6.8596(12)
_cell_length_b 7.9312(13)
_cell_length_c 8.2366(14)
_cell_measurement_reflns_used 2594
_cell_measurement_temperature 293(2)
_cell_measurement_theta_max 27.482
_cell_measurement_theta_min 2.543
_cell_volume 434.69(13)
_computing_cell_refinement 'SAINT (Bruker, 2005)'
_computing_data_collection 'APEX2 (Bruker, 2005)'
_computing_data_reduction 'SAINT (Bruker, 2005)'
_computing_molecular_graphics 'Diamond (CRYSTAL IMPACT, 2001)'
_computing_publication_material 'publCIF (Westrip, 2010)'
_computing_structure_refinement 'SHELXL-97 (Sheldrick, 2008)'
_computing_structure_solution 'SHELXS-97 (Sheldrick, 2008)'
_diffrn_ambient_temperature 293(2)
_diffrn_detector_area_resol_mean 8.3
_diffrn_measured_fraction_theta_full 0.978
_diffrn_measured_fraction_theta_max 0.978
_diffrn_measurement_device_type 'Bruker APEXII area-detector'
_diffrn_measurement_method '\f and \w'
_diffrn_radiation_monochromator graphite
_diffrn_radiation_source 'fine-focus sealed tube'
_diffrn_radiation_type MoK\a
_diffrn_radiation_wavelength 0.71073
_diffrn_reflns_av_R_equivalents 0.0286
_diffrn_reflns_av_unetI/netI 0.0403
_diffrn_reflns_limit_h_max 8
_diffrn_reflns_limit_h_min -8
_diffrn_reflns_limit_k_max 9
_diffrn_reflns_limit_k_min -10
_diffrn_reflns_limit_l_max 10
_diffrn_reflns_limit_l_min -10
_diffrn_reflns_number 3818
_diffrn_reflns_theta_full 27.50
_diffrn_reflns_theta_max 27.50
_diffrn_reflns_theta_min 2.54
_exptl_absorpt_coefficient_mu 19.412
_exptl_absorpt_correction_T_max 0.212
_exptl_absorpt_correction_T_min 0.034
_exptl_absorpt_correction_type multi-scan
_exptl_absorpt_process_details '(SADABS; Sheldrick, 1996)'
_exptl_crystal_colour colourless
_exptl_crystal_density_diffrn 3.097
_exptl_crystal_density_method 'not measured'
_exptl_crystal_description block
_exptl_crystal_F_000 368
_exptl_crystal_size_max 0.22
_exptl_crystal_size_mid 0.16
_exptl_crystal_size_min 0.08
_refine_diff_density_max 1.976
_refine_diff_density_min -1.452
_refine_diff_density_rms 0.236
_refine_ls_extinction_method none
_refine_ls_goodness_of_fit_ref 1.073
_refine_ls_hydrogen_treatment constr
_refine_ls_matrix_type full
_refine_ls_number_parameters 137
_refine_ls_number_reflns 1954
_refine_ls_number_restraints 0
_refine_ls_restrained_S_all 1.073
_refine_ls_R_factor_all 0.0328
_refine_ls_R_factor_gt 0.0305
_refine_ls_shift/su_max 0.001
_refine_ls_shift/su_mean 0.000
_refine_ls_structure_factor_coef Fsqd
_refine_ls_weighting_details 'calc w=1/[\s^2^(Fo^2^)+(0.0435P)^2^+1.4976P] where P=(Fo^2^+2Fc^2^)/3'
_refine_ls_weighting_scheme calc
_refine_ls_wR_factor_gt 0.0769
_refine_ls_wR_factor_ref 0.0783
_reflns_number_gt 1841
_reflns_number_total 1954
_reflns_threshold_expression >2sigma(I)
_cod_data_source_file JSSC-2014-211-8.cif
_cod_data_source_block pb
_cod_depositor_comments
;
The following automatic conversions were performed:

data name '__diffrn_measurement_device_type' was replaced with
'_diffrn_measurement_device_type'.

Automatic conversion script
Id: cif_correct_tags 8170 2020-07-09 18:12:32Z antanas 
;
_cod_original_sg_symbol_H-M P-1
_cod_database_code 1562459

loop_
_symmetry_equiv_pos_as_xyz
'x, y, z'
'-x, -y, -z'

loop_
_atom_site_label
_atom_site_type_symbol
_atom_site_fract_x
_atom_site_fract_y
_atom_site_fract_z
_atom_site_U_iso_or_equiv
_atom_site_adp_type
_atom_site_occupancy
_atom_site_symmetry_multiplicity
_atom_site_calc_flag
_atom_site_refinement_flags
_atom_site_disorder_assembly
_atom_site_disorder_group
C1 C 0.2918(9) 0.7533(8) 0.1194(8) 0.0179(12) Uani 1 1 d . . .
C2 C 0.2460(9) 0.9413(7) 0.0554(7) 0.0144(11) Uani 1 1 d . . .
C3 C 0.1737(10) 1.0510(9) 0.1652(8) 0.0205(13) Uani 1 1 d . . .
H3 H 0.1474 1.0070 0.2790 0.025 Uiso 1 1 calc R . .
C4 C 0.1408(9) 1.2262(9) 0.1049(8) 0.0206(13) Uani 1 1 d . . .
C5 C 0.1801(10) 1.2938(8) -0.0658(8) 0.0195(12) Uani 1 1 d . . .
H5A H 0.1607 1.4109 -0.1061 0.023 Uiso 1 1 calc R . .
C6 C 0.2488(9) 1.1830(8) -0.1747(7) 0.0175(12) Uani 1 1 d . . .
C7 C 0.2831(9) 1.0076(8) -0.1148(8) 0.0192(12) Uani 1 1 d . . .
H7 H 0.3307 0.9353 -0.1886 0.023 Uiso 1 1 calc R . .
C8 C 0.2883(11) 1.2524(9) -0.3591(8) 0.0238(14) Uani 1 1 d . . .
O1 O 0.2703(8) 0.6974(6) 0.2757(6) 0.0276(11) Uani 1 1 d . . .
O2 O 0.3502(8) 0.6578(6) 0.0183(6) 0.0268(11) Uani 1 1 d . . .
O3 O 0.2855(10) 1.1539(7) -0.4604(7) 0.0381(14) Uani 1 1 d . . .
O4 O 0.3273(8) 1.4119(6) -0.4082(6) 0.0251(10) Uani 1 1 d . . .
O5 O 0.0679(8) 1.3391(6) 0.2186(7) 0.0296(12) Uani 1 1 d . . .
H5 H -0.0186 1.2919 0.2884 0.044 Uiso 1 1 calc R . .
O1W O 0.7734(9) 0.2002(7) 0.4238(7) 0.0378(13) Uani 1 1 d . . .
H1WA H 0.7644 0.0963 0.4187 0.057 Uiso 1 1 d R . .
H1WB H 0.7816 0.2084 0.5227 0.057 Uiso 1 1 d R . .
Pb1 Pb 0.43789(4) 0.41776(3) 0.28866(3) 0.02336(11) Uani 1 1 d . . .

loop_
_atom_site_aniso_label
_atom_site_aniso_U_11
_atom_site_aniso_U_22
_atom_site_aniso_U_33
_atom_site_aniso_U_23
_atom_site_aniso_U_13
_atom_site_aniso_U_12
C1 0.023(3) 0.015(3) 0.013(3) 0.003(2) -0.001(2) -0.004(2)
C2 0.020(3) 0.008(3) 0.014(3) 0.001(2) -0.001(2) -0.003(2)
C3 0.028(3) 0.023(3) 0.010(3) -0.003(2) -0.004(2) 0.003(3)
C4 0.019(3) 0.021(3) 0.023(3) -0.007(3) -0.001(2) 0.003(2)
C5 0.027(3) 0.013(3) 0.017(3) 0.002(2) -0.003(2) -0.004(2)
C6 0.025(3) 0.015(3) 0.010(3) 0.002(2) -0.001(2) -0.005(2)
C7 0.025(3) 0.016(3) 0.016(3) -0.003(2) -0.004(2) 0.003(3)
C8 0.033(3) 0.021(3) 0.016(3) 0.001(3) -0.001(3) -0.004(3)
O1 0.048(3) 0.015(2) 0.017(2) -0.0001(18) -0.002(2) 0.008(2)
O2 0.045(3) 0.016(2) 0.017(2) -0.0027(18) 0.002(2) 0.005(2)
O3 0.074(4) 0.023(3) 0.018(3) -0.002(2) -0.002(3) -0.014(3)
O4 0.041(3) 0.018(2) 0.014(2) -0.0007(18) 0.001(2) -0.005(2)
O5 0.044(3) 0.0031(19) 0.045(3) -0.0028(19) -0.021(2) 0.0019(19)
O1W 0.062(4) 0.028(3) 0.025(3) -0.010(2) -0.005(3) 0.001(3)
Pb1 0.03981(18) 0.01400(15) 0.01501(15) -0.00208(10) -0.00156(10) 0.00200(11)

loop_
_atom_type_symbol
_atom_type_description
_atom_type_scat_dispersion_real
_atom_type_scat_dispersion_imag
_atom_type_scat_source
C C 0.0033 0.0016 'International Tables Vol C Tables 4.2.6.8 and 6.1.1.4'
H H 0.0000 0.0000 'International Tables Vol C Tables 4.2.6.8 and 6.1.1.4'
O O 0.0106 0.0060 'International Tables Vol C Tables 4.2.6.8 and 6.1.1.4'
Pb Pb -3.3944 10.1111 'International Tables Vol C Tables 4.2.6.8 and 6.1.1.4'

loop_
_geom_angle_atom_site_label_1
_geom_angle_atom_site_label_2
_geom_angle_atom_site_label_3
_geom_angle
_geom_angle_site_symmetry_1
_geom_angle_site_symmetry_3
O2 C1 O1 121.9(6) . .
O2 C1 C2 119.5(5) . .
O1 C1 C2 118.6(6) . .
C7 C2 C3 119.5(6) . .
C7 C2 C1 119.4(6) . .
C3 C2 C1 121.0(5) . .
C4 C3 C2 120.3(6) . .
C4 C3 H3 119.8 . .
C2 C3 H3 119.8 . .
C3 C4 C5 120.3(6) . .
C3 C4 O5 120.1(6) . .
C5 C4 O5 119.5(6) . .
C6 C5 C4 119.0(6) . .
C6 C5 H5A 120.5 . .
C4 C5 H5A 120.5 . .
C5 C6 C7 120.9(6) . .
C5 C6 C8 119.9(6) . .
C7 C6 C8 119.3(6) . .
C2 C7 C6 119.9(6) . .
C2 C7 H7 120.0 . .
C6 C7 H7 120.0 . .
O3 C8 O4 121.8(6) . .
O3 C8 C6 119.8(6) . .
O4 C8 C6 118.5(6) . .
C1 O1 Pb1 100.6(4) . .
C1 O2 Pb1 86.4(4) . .
C8 O4 Pb1 100.2(4) . 1_564
C8 O4 Pb1 126.9(4) . 2_675
Pb1 O4 Pb1 110.10(19) 1_564 2_675
C4 O5 H5 109.5 . .
Pb1 O1W H1WA 111.7 . .
Pb1 O1W H1WB 111.7 . .
H1WA O1W H1WB 109.5 . .
O1 Pb1 O4 79.39(16) . 1_546
O1 Pb1 O4 77.04(17) . 2_675
O4 Pb1 O4 69.90(19) 1_546 2_675
O1 Pb1 O2 49.94(15) . .
O4 Pb1 O2 128.90(14) 1_546 .
O4 Pb1 O2 100.15(15) 2_675 .
O1 Pb1 O1W 143.43(16) . .
O4 Pb1 O1W 82.32(16) 1_546 .
O4 Pb1 O1W 66.98(16) 2_675 .
O2 Pb1 O1W 141.59(16) . .

loop_
_geom_bond_atom_site_label_1
_geom_bond_atom_site_label_2
_geom_bond_distance
_geom_bond_site_symmetry_2
C1 O2 1.243(8) .
C1 O1 1.267(8) .
C1 C2 1.507(8) .
C2 C7 1.390(9) .
C2 C3 1.398(8) .
C3 C4 1.394(9) .
C3 H3 0.9300 .
C4 C5 1.397(9) .
C4 O5 1.441(8) .
C5 C6 1.394(9) .
C5 H5A 0.9300 .
C6 C7 1.396(8) .
C6 C8 1.502(9) .
C7 H7 0.9300 .
C8 O3 1.254(9) .
C8 O4 1.284(8) .
O1 Pb1 2.420(5) .
O2 Pb1 2.734(5) .
O4 Pb1 2.500(5) 1_564
O4 Pb1 2.576(5) 2_675
O5 H5 0.8200 .
O1W Pb1 2.989(6) .
O1W H1WA 0.8400 .
O1W H1WB 0.8400 .
Pb1 O4 2.500(5) 1_546
Pb1 O4 2.576(5) 2_675

loop_
_geom_torsion_atom_site_label_1
_geom_torsion_atom_site_label_2
_geom_torsion_atom_site_label_3
_geom_torsion_atom_site_label_4
_geom_torsion
_geom_torsion_site_symmetry_1
_geom_torsion_site_symmetry_2
_geom_torsion_site_symmetry_3
_geom_torsion_site_symmetry_4
O2 C1 C2 C7 -4.6(9) . . . .
O1 C1 C2 C7 175.1(6) . . . .
O2 C1 C2 C3 177.8(6) . . . .
O1 C1 C2 C3 -2.6(9) . . . .
C7 C2 C3 C4 -0.7(9) . . . .
C1 C2 C3 C4 177.0(6) . . . .
C2 C3 C4 C5 -0.1(9) . . . .
C2 C3 C4 O5 -179.5(6) . . . .
C3 C4 C5 C6 1.3(9) . . . .
O5 C4 C5 C6 -179.4(6) . . . .
C4 C5 C6 C7 -1.6(9) . . . .
C4 C5 C6 C8 178.8(6) . . . .
C3 C2 C7 C6 0.3(9) . . . .
C1 C2 C7 C6 -177.4(6) . . . .
C5 C6 C7 C2 0.9(9) . . . .
C8 C6 C7 C2 -179.6(6) . . . .
C5 C6 C8 O3 -156.3(7) . . . .
C7 C6 C8 O3 24.2(10) . . . .
C5 C6 C8 O4 24.8(9) . . . .
C7 C6 C8 O4 -154.7(6) . . . .
O2 C1 O1 Pb1 12.4(7) . . . .
C2 C1 O1 Pb1 -167.3(4) . . . .
O1 C1 O2 Pb1 -10.8(6) . . . .
C2 C1 O2 Pb1 168.9(5) . . . .
O3 C8 O4 Pb1 -9.4(8) . . . 1_564
C6 C8 O4 Pb1 169.5(5) . . . 1_564
O3 C8 O4 Pb1 -134.3(6) . . . 2_675
C6 C8 O4 Pb1 44.6(9) . . . 2_675
C1 O1 Pb1 O4 -179.2(4) . . . 1_546
C1 O1 Pb1 O4 109.2(4) . . . 2_675
C1 O1 Pb1 O2 -6.2(4) . . . .
C1 O1 Pb1 O1W 119.6(4) . . . .
C1 O2 Pb1 O1 6.2(4) . . . .
C1 O2 Pb1 O4 15.2(5) . . . 1_546
C1 O2 Pb1 O4 -57.1(4) . . . 2_675
C1 O2 Pb1 O1W -122.7(4) . . . .
